data_7043438
loop_
_publ_author_name
'Camp, Cl\'ement'
'Toniolo, Davide'
'Andrez, Julie'
'P\'ecaut, Jacques'
'Mazzanti, Marinella'

_publ_section_title
;
 A versatile route to homo- and hetero-bimetallic 5f--5f and 3d--5f
 complexes supported by a redox active ligand framework
;
_journal_name_full 'Dalton Trans.'
_journal_paper_doi 10.1039/C7DT01993A
_journal_year 2017
_chemical_formula_moiety 'C70 H58 N10 O4 U2, 2(I), 3(C5 H5 N)'
_chemical_formula_sum 'C85 H73 I2 N13 O4 U2'
_chemical_formula_weight 2070.42
_chemical_name_systematic
;
 ? 
;
_space_group_crystal_system monoclinic
_space_group_IT_number 14
_space_group_name_Hall '-P 2ybc'
_space_group_name_H-M_alt 'P 1 21/c 1'
_symmetry_space_group_name_Hall '-P 2ybc'
_symmetry_space_group_name_H-M 'P 1 21/c 1'
_atom_sites_solution_hydrogens geom
_audit_creation_date 2017-06-06
_audit_creation_method
;
Olex2 1.2
(compiled 2015.09.30 svn.r3233 for OlexSys, GUI svn.r5103)
;
_audit_update_record
;
2017-06-06 deposited with the CCDC.
2017-06-08 downloaded from the CCDC.
;
_cell_angle_alpha 90
_cell_angle_beta 90.910(5)
_cell_angle_gamma 90
_cell_formula_units_Z 4
_cell_length_a 13.3578(11)
_cell_length_b 15.3976(7)
_cell_length_c 38.2404(17)
_cell_measurement_reflns_used 5366
_cell_measurement_temperature 150.00(10)
_cell_measurement_theta_max 32.3929
_cell_measurement_theta_min 3.3532
_cell_volume 7864.2(8)
_computing_cell_refinement
;
CrysAlisPro, Agilent Technologies,
Version 1.171.35.15 (release 03-08-2011 CrysAlis171 .NET)
(compiled Aug  3 2011,13:03:54)
;
_computing_data_collection
;
CrysAlisPro, Agilent Technologies,
Version 1.171.35.15 (release 03-08-2011 CrysAlis171 .NET)
(compiled Aug  3 2011,13:03:54)
;
_computing_data_reduction
;
CrysAlisPro, Agilent Technologies,
Version 1.171.35.15 (release 03-08-2011 CrysAlis171 .NET)
(compiled Aug  3 2011,13:03:54)
;
_computing_molecular_graphics 'Olex2 (Dolomanov et al., 2009)'
_computing_publication_material 'Olex2 (Dolomanov et al., 2009)'
_computing_structure_refinement 'ShelXL (Sheldrick, 2015)'
_computing_structure_solution 'ShelXT (Sheldrick, 2015)'
_diffrn_ambient_temperature 150.00(10)
_diffrn_detector_area_resol_mean 15.9653
_diffrn_measured_fraction_theta_full 0.997
_diffrn_measured_fraction_theta_max 0.997
_diffrn_measurement_details
;
#__ type_ start__ end____ width___ exp.time_
  1 omega   73.00  100.00   1.0000   20.0000
omega____ theta____ kappa____ phi______ frames
    -       25.4051  179.0000 -180.0000 27

#__ type_ start__ end____ width___ exp.time_
  2 omega   42.00   90.00   1.0000   20.0000
omega____ theta____ kappa____ phi______ frames
    -       25.4051  179.0000  -90.0000 48

#__ type_ start__ end____ width___ exp.time_
  3 omega  -96.00   -7.00   1.0000   20.0000
omega____ theta____ kappa____ phi______ frames
    -      -27.1239  -57.0000  -30.0000 89

#__ type_ start__ end____ width___ exp.time_
  4 omega  -58.00    6.00   1.0000   20.0000
omega____ theta____ kappa____ phi______ frames
    -      -27.1239  -19.0000   30.0000 64
;
_diffrn_measurement_device_type 'Xcalibur, Sapphire3'
_diffrn_measurement_method '\w scans'
_diffrn_orient_matrix_UB_11 0.0053506000
_diffrn_orient_matrix_UB_12 -0.0421397000
_diffrn_orient_matrix_UB_13 -0.0072598000
_diffrn_orient_matrix_UB_21 -0.0527766000
_diffrn_orient_matrix_UB_22 -0.0048918000
_diffrn_orient_matrix_UB_23 -0.0004064000
_diffrn_orient_matrix_UB_31 -0.0018420000
_diffrn_orient_matrix_UB_32 0.0180043000
_diffrn_orient_matrix_UB_33 -0.0170679000
_diffrn_radiation_monochromator graphite
_diffrn_radiation_type MoK\a
_diffrn_radiation_wavelength 0.71073
_diffrn_reflns_av_R_equivalents 0.0671
_diffrn_reflns_av_unetI/netI 0.1169
_diffrn_reflns_Laue_measured_fraction_full 0.997
_diffrn_reflns_Laue_measured_fraction_max 0.997
_diffrn_reflns_limit_h_max 16
_diffrn_reflns_limit_h_min -14
_diffrn_reflns_limit_k_max 19
_diffrn_reflns_limit_k_min -15
_diffrn_reflns_limit_l_max 47
_diffrn_reflns_limit_l_min -45
_diffrn_reflns_number 31445
_diffrn_reflns_point_group_measured_fraction_full 0.997
_diffrn_reflns_point_group_measured_fraction_max 0.997
_diffrn_reflns_theta_full 25.242
_diffrn_reflns_theta_max 26.372
_diffrn_reflns_theta_min 3.360
_diffrn_source 'Enhance (Mo) X-ray Source'
_exptl_absorpt_coefficient_mu 4.958
_exptl_absorpt_correction_T_max 1.00000
_exptl_absorpt_correction_T_min 0.38778
_exptl_absorpt_correction_type multi-scan
_exptl_absorpt_process_details
;
CrysAlisPro, Agilent Technologies,
Version 1.171.35.15 (release 03-08-2011 CrysAlis171 .NET)
(compiled Aug  3 2011,13:03:54)
Empirical absorption correction using spherical harmonics,
 implemented in SCALE3 ABSPACK scaling algorithm.
;
_exptl_crystal_colour 'dark red'
_exptl_crystal_density_diffrn 1.749
_exptl_crystal_density_method 'not measured'
_exptl_crystal_description plate
_exptl_crystal_F_000 3984
_exptl_crystal_size_max 0.433
_exptl_crystal_size_mid 0.338
_exptl_crystal_size_min 0.056
_refine_diff_density_max 2.350
_refine_diff_density_min -2.296
_refine_diff_density_rms 0.181
_refine_ls_extinction_method none
_refine_ls_goodness_of_fit_ref 1.108
_refine_ls_hydrogen_treatment constr
_refine_ls_matrix_type full
_refine_ls_number_parameters 955
_refine_ls_number_reflns 16050
_refine_ls_number_restraints 36
_refine_ls_restrained_S_all 1.107
_refine_ls_R_factor_all 0.1183
_refine_ls_R_factor_gt 0.0800
_refine_ls_shift/su_max 0.001
_refine_ls_shift/su_mean 0.000
_refine_ls_structure_factor_coef Fsqd
_refine_ls_weighting_details 'w=1/[\s^2^(Fo^2^)+(0.0216P)^2^+47.1959P] where P=(Fo^2^+2Fc^2^)/3'
_refine_ls_weighting_scheme calc
_refine_ls_wR_factor_gt 0.1338
_refine_ls_wR_factor_ref 0.1494
_reflns_Friedel_coverage 0.000
_reflns_number_gt 11157
_reflns_number_total 16050
_reflns_threshold_expression 'I > 2\s(I)'
_cod_data_source_file c7dt01993a2.cif
_cod_data_source_block cc335
_cod_database_code 7043438
_chemical_oxdiff_formula 'U2 N4 O4 C100 H100 I2'
_shelx_space_group_comment
;
The symmetry employed for this shelxl refinement is uniquely defined
by the following loop, which should always be used as a source of
symmetry information in preference to the above space-group names.
They are only intended as comments.
;
_shelx_estimated_absorpt_t_max 0.769
_shelx_estimated_absorpt_t_min 0.223
_reflns_odcompleteness_completeness 98.96
_reflns_odcompleteness_iscentric 1
_reflns_odcompleteness_theta 30.44
_olex2_refinement_description
;
1. Fixed Uiso
 At 1.2 times of:
  All C(H) groups
2. Uiso/Uaniso restraints and constraints
N47 \\sim C71 \\sim C72 \\sim C73 \\sim C74 \\sim C75: within 1.7A with sigma
of 0.01 and sigma for terminal atoms of 0.02
3.a Ternary CH refined with riding coordinates:
 C14(H14), C27(H27)
3.b Aromatic/amide H refined with riding coordinates:
 C0AA(H0AA), C2(H2), C3(H3), C4(H4), C5(H5), C7(H7), C9(H9), C10(H10),
 C11(H11), C12(H12), C16(H16), C17(H17), C18(H18), C19(H19), C22(H22), C23(H23),
  C24(H24), C25(H25), C29(H29), C30(H30), C31(H31), C32(H32), C34(H34),
 C36(H36), C37(H37), C38(H38), C39(H39), C41(H41), C42(H42), C43(H43), C44(H44),
  C45(H45), C46(H46), C47(H47), C49(H49), C50(H50), C51(H51), C52(H52),
 C53(H53), C54(H54), C55(H55), C56(H56), C57(H57), C58(H58), C59(H59), C60(H60),
  C61(H61), C62(H62), C63(H63), C64(H64), C65(H65), C66(H66), C67(H67),
 C68(H68), C69(H69), C70(H70), C71(H71), C72(H72), C73(H73), C74(H74), C75(H75),
  C76(H76), C77(H77), C78(H78), C79(H79), C80(H80), C81(H81), C82(H82),
 C83(H83), C84(H84), C85(H85)
;
_shelx_shelxl_version_number 2016/6
_olex2_submission_special_instructions 'No special instructions were received'

loop_
_space_group_symop_operation_xyz
'x, y, z'
'-x, y+1/2, -z+1/2'
'-x, -y, -z'
'x, -y-1/2, z-1/2'

loop_
_atom_site_label
_atom_site_type_symbol
_atom_site_fract_x
_atom_site_fract_y
_atom_site_fract_z
_atom_site_U_iso_or_equiv
_atom_site_adp_type
_atom_site_occupancy
_atom_site_site_symmetry_order
_atom_site_calc_flag
_atom_site_refinement_flags_posn
_atom_site_refinement_flags_adp
U1 U 0.64690(3) 0.07447(3) 0.37954(2) 0.03097(12) Uani 1 1 d . .
U2 U 0.56087(3) 0.32466(3) 0.38374(2) 0.03003(12) Uani 1 1 d . .
O1 O 0.6082(6) 0.0664(6) 0.32459(18) 0.042(2) Uani 1 1 d . .
O2 O 0.6789(6) 0.0276(5) 0.43123(19) 0.0349(19) Uani 1 1 d . .
O21 O 0.5153(6) 0.3555(5) 0.43544(19) 0.0333(19) Uani 1 1 d . .
O22 O 0.6117(5) 0.3429(5) 0.33096(17) 0.0283(18) Uani 1 1 d . .
N1 N 0.7572(7) 0.1773(6) 0.3452(2) 0.034(2) Uani 1 1 d . .
N2 N 0.6921(7) 0.2092(6) 0.4088(2) 0.031(2) Uani 1 1 d . .
N21 N 0.5111(7) 0.1813(6) 0.4060(2) 0.028(2) Uani 1 1 d . .
N22 N 0.4623(7) 0.2250(6) 0.3420(2) 0.032(2) Uani 1 1 d . .
N41 N 0.8388(7) 0.0279(6) 0.3770(2) 0.035(2) Uani 1 1 d . .
N42 N 0.6816(8) -0.0947(7) 0.3684(3) 0.042(3) Uani 1 1 d . .
N43 N 0.4882(8) -0.0222(7) 0.3865(3) 0.041(3) Uani 1 1 d . .
N44 N 0.7205(8) 0.4105(6) 0.3997(3) 0.040(3) Uani 1 1 d . .
N45 N 0.5358(8) 0.4955(6) 0.3757(3) 0.041(3) Uani 1 1 d . .
N46 N 0.3750(8) 0.3731(6) 0.3741(3) 0.037(2) Uani 1 1 d . .
C0AA C 0.7585(13) -0.2578(10) 0.3508(5) 0.066(5) Uani 1 1 d . .
H0AA H 0.786192 -0.312506 0.344820 0.079 Uiso 1 1 calc R .
C1 C 0.6364(10) 0.0820(8) 0.2910(3) 0.037(3) Uani 1 1 d . .
C2 C 0.5851(11) 0.0435(8) 0.2642(3) 0.047(4) Uani 1 1 d . .
H2 H 0.530577 0.005949 0.268946 0.057 Uiso 1 1 calc R .
C3 C 0.6120(13) 0.0589(9) 0.2301(3) 0.057(4) Uani 1 1 d . .
H3 H 0.577910 0.029662 0.211599 0.068 Uiso 1 1 calc R .
C4 C 0.6877(13) 0.1163(10) 0.2226(3) 0.061(5) Uani 1 1 d . .
H4 H 0.704838 0.127596 0.199066 0.073 Uiso 1 1 calc R .
C5 C 0.7379(12) 0.1566(8) 0.2493(3) 0.050(4) Uani 1 1 d . .
H5 H 0.790568 0.195616 0.243985 0.060 Uiso 1 1 calc R .
C6 C 0.7135(9) 0.1418(8) 0.2852(3) 0.037(3) Uani 1 1 d . .
C7 C 0.7691(9) 0.1873(7) 0.3117(3) 0.034(3) Uani 1 1 d . .
H7 H 0.818324 0.227626 0.304318 0.041 Uiso 1 1 calc R .
C8 C 0.8282(8) 0.2166(7) 0.3685(3) 0.028(3) Uani 1 1 d . .
C9 C 0.9263(10) 0.2310(8) 0.3602(3) 0.042(3) Uani 1 1 d . .
H9 H 0.947876 0.221180 0.336946 0.051 Uiso 1 1 calc R .
C10 C 0.9938(10) 0.2596(9) 0.3851(3) 0.049(4) Uani 1 1 d . .
H10 H 1.061691 0.269738 0.379339 0.059 Uiso 1 1 calc R .
C11 C 0.9614(10) 0.2731(9) 0.4184(3) 0.048(3) Uani 1 1 d . .
H11 H 1.007847 0.293816 0.435537 0.058 Uiso 1 1 calc R .
C12 C 0.8633(9) 0.2576(8) 0.4282(3) 0.041(3) Uani 1 1 d . .
H12 H 0.843329 0.265979 0.451675 0.049 Uiso 1 1 calc R .
C13 C 0.7945(9) 0.2294(7) 0.4027(3) 0.030(3) Uani 1 1 d . .
C14 C 0.6578(9) 0.2049(7) 0.4453(3) 0.030(3) Uani 1 1 d . .
H14 H 0.661712 0.264636 0.455443 0.036 Uiso 1 1 calc R .
C15 C 0.7111(9) 0.1438(8) 0.4700(3) 0.032(3) Uani 1 1 d . .
C16 C 0.7531(9) 0.1721(8) 0.5016(3) 0.036(3) Uani 1 1 d . .
H16 H 0.749915 0.231835 0.507729 0.043 Uiso 1 1 calc R .
C17 C 0.7999(9) 0.1133(9) 0.5243(3) 0.040(3) Uani 1 1 d . .
H17 H 0.828241 0.133334 0.545799 0.048 Uiso 1 1 calc R .
C18 C 0.8054(10) 0.0259(9) 0.5159(3) 0.041(3) Uani 1 1 d . .
H18 H 0.838433 -0.013748 0.531249 0.049 Uiso 1 1 calc R .
C19 C 0.7625(10) -0.0027(9) 0.4852(3) 0.042(3) Uani 1 1 d . .
H19 H 0.764102 -0.062687 0.479472 0.050 Uiso 1 1 calc R .
C20 C 0.7167(9) 0.0562(8) 0.4625(3) 0.033(3) Uani 1 1 d . .
C21 C 0.4776(8) 0.3210(8) 0.4649(3) 0.031(3) Uani 1 1 d . .
C22 C 0.4338(9) 0.3716(9) 0.4895(3) 0.040(3) Uani 1 1 d . .
H22 H 0.426129 0.432137 0.485397 0.048 Uiso 1 1 calc R .
C23 C 0.3995(10) 0.3352(10) 0.5210(3) 0.048(4) Uani 1 1 d . .
H23 H 0.370695 0.370906 0.538469 0.057 Uiso 1 1 calc R .
C24 C 0.4086(10) 0.2464(9) 0.5261(3) 0.046(3) Uani 1 1 d . .
H24 H 0.386336 0.220810 0.547213 0.056 Uiso 1 1 calc R .
C25 C 0.4494(9) 0.1962(9) 0.5009(3) 0.039(3) Uani 1 1 d . .
H25 H 0.453609 0.135239 0.504519 0.047 Uiso 1 1 calc R .
C26 C 0.4859(9) 0.2316(8) 0.4696(2) 0.030(3) Uani 1 1 d . .
C27 C 0.5427(8) 0.1765(7) 0.4438(3) 0.028(2) Uani 1 1 d . .
H27 H 0.538195 0.114531 0.451407 0.034 Uiso 1 1 calc R .
C28 C 0.4126(9) 0.1644(8) 0.3966(3) 0.035(3) Uani 1 1 d . .
C29 C 0.3355(9) 0.1293(7) 0.4179(3) 0.033(3) Uani 1 1 d . .
H29 H 0.349094 0.116613 0.441828 0.040 Uiso 1 1 calc R .
C30 C 0.2425(10) 0.1138(9) 0.4040(3) 0.044(3) Uani 1 1 d . .
H30 H 0.192600 0.090339 0.418717 0.053 Uiso 1 1 calc R .
C31 C 0.2178(9) 0.1307(9) 0.3697(3) 0.044(3) Uani 1 1 d . .
H31 H 0.151936 0.119918 0.361027 0.052 Uiso 1 1 calc R .
C32 C 0.2906(9) 0.1636(8) 0.3479(3) 0.043(3) Uani 1 1 d . .
H32 H 0.275298 0.174688 0.323994 0.051 Uiso 1 1 calc R .
C33 C 0.3861(9) 0.1804(8) 0.3613(3) 0.034(3) Uani 1 1 d . .
C34 C 0.4582(9) 0.2230(8) 0.3078(3) 0.032(3) Uani 1 1 d . .
H34 H 0.411050 0.184524 0.297316 0.038 Uiso 1 1 calc R .
C35 C 0.5183(9) 0.2734(8) 0.2848(3) 0.031(3) Uani 1 1 d . .
C36 C 0.5014(10) 0.2654(8) 0.2483(3) 0.040(3) Uani 1 1 d . .
H36 H 0.452341 0.225654 0.239825 0.048 Uiso 1 1 calc R .
C37 C 0.5552(10) 0.3144(8) 0.2250(3) 0.040(3) Uani 1 1 d . .
H37 H 0.544273 0.307436 0.200514 0.048 Uiso 1 1 calc R .
C38 C 0.6237(10) 0.3728(8) 0.2371(3) 0.042(3) Uani 1 1 d . .
H38 H 0.657867 0.408267 0.220798 0.050 Uiso 1 1 calc R .
C39 C 0.6450(10) 0.3819(8) 0.2721(3) 0.038(3) Uani 1 1 d . .
H39 H 0.695009 0.421757 0.279711 0.045 Uiso 1 1 calc R .
C40 C 0.5930(9) 0.3324(7) 0.2965(3) 0.032(3) Uani 1 1 d . .
C41 C 0.9004(10) 0.0222(9) 0.4043(3) 0.047(3) Uani 1 1 d . .
H41 H 0.876446 0.041841 0.426192 0.056 Uiso 1 1 calc R .
C42 C 0.9957(11) -0.0095(9) 0.4036(4) 0.051(4) Uani 1 1 d . .
H42 H 1.035927 -0.010930 0.424254 0.061 Uiso 1 1 calc R .
C43 C 1.0321(11) -0.0389(11) 0.3730(4) 0.066(5) Uani 1 1 d . .
H43 H 1.097909 -0.062077 0.372030 0.079 Uiso 1 1 calc R .
C44 C 0.9730(11) -0.0349(10) 0.3431(4) 0.060(4) Uani 1 1 d . .
H44 H 0.996677 -0.054814 0.321252 0.072 Uiso 1 1 calc R .
C45 C 0.8788(10) -0.0011(8) 0.3463(3) 0.042(3) Uani 1 1 d . .
H45 H 0.838202 0.002609 0.325768 0.051 Uiso 1 1 calc R .
C46 C 0.7289(10) -0.1444(9) 0.3908(4) 0.055(4) Uani 1 1 d . .
H46 H 0.738002 -0.121562 0.413696 0.066 Uiso 1 1 calc R .
C47 C 0.7665(13) -0.2250(11) 0.3852(5) 0.076(5) Uani 1 1 d . .
H47 H 0.796718 -0.257739 0.403569 0.092 Uiso 1 1 calc R .
C49 C 0.7084(12) -0.2066(9) 0.3260(4) 0.058(4) Uani 1 1 d . .
H49 H 0.698593 -0.227223 0.302807 0.069 Uiso 1 1 calc R .
C50 C 0.6738(11) -0.1273(8) 0.3353(3) 0.045(3) Uani 1 1 d . .
H50 H 0.642308 -0.092475 0.317822 0.054 Uiso 1 1 calc R .
C51 C 0.4764(10) -0.0689(9) 0.4160(3) 0.043(3) Uani 1 1 d . .
H51 H 0.524319 -0.062074 0.434385 0.052 Uiso 1 1 calc R .
C52 C 0.3991(10) -0.1254(9) 0.4206(4) 0.046(3) Uani 1 1 d . .
H52 H 0.393231 -0.156321 0.441977 0.055 Uiso 1 1 calc R .
C53 C 0.3309(10) -0.1369(9) 0.3945(4) 0.048(4) Uani 1 1 d . .
H53 H 0.276975 -0.176505 0.397148 0.057 Uiso 1 1 calc R .
C54 C 0.3413(11) -0.0894(9) 0.3636(3) 0.055(4) Uani 1 1 d . .
H54 H 0.294231 -0.095531 0.344903 0.066 Uiso 1 1 calc R .
C55 C 0.4213(10) -0.0336(9) 0.3610(3) 0.043(3) Uani 1 1 d . .
H55 H 0.429014 -0.001893 0.339855 0.051 Uiso 1 1 calc R .
C56 C 0.7353(11) 0.4428(8) 0.4330(3) 0.044(3) Uani 1 1 d . .
H56 H 0.685335 0.433816 0.450003 0.053 Uiso 1 1 calc R .
C57 C 0.8193(12) 0.4870(9) 0.4420(4) 0.060(4) Uani 1 1 d . .
H57 H 0.827617 0.506682 0.465392 0.072 Uiso 1 1 calc R .
C58 C 0.8900(14) 0.5038(13) 0.4192(4) 0.091(7) Uani 1 1 d . .
H58 H 0.949135 0.534083 0.426020 0.109 Uiso 1 1 calc R .
C59 C 0.8754(13) 0.4753(11) 0.3845(4) 0.073(5) Uani 1 1 d . .
H59 H 0.922873 0.487634 0.366918 0.088 Uiso 1 1 calc R .
C60 C 0.7904(11) 0.4295(10) 0.3770(4) 0.056(4) Uani 1 1 d . .
H60 H 0.780763 0.409851 0.353662 0.067 Uiso 1 1 calc R .
C61 C 0.4836(11) 0.5436(9) 0.3998(4) 0.052(4) Uani 1 1 d . .
H61 H 0.460660 0.514330 0.420013 0.062 Uiso 1 1 calc R .
C62 C 0.4626(12) 0.6289(10) 0.3968(4) 0.057(4) Uani 1 1 d . .
H62 H 0.427621 0.658687 0.414624 0.068 Uiso 1 1 calc R .
C63 C 0.4936(12) 0.6727(9) 0.3667(4) 0.058(4) Uani 1 1 d . .
H63 H 0.479881 0.732584 0.363114 0.069 Uiso 1 1 calc R .
C64 C 0.5453(12) 0.6242(9) 0.3424(3) 0.052(4) Uani 1 1 d . .
H64 H 0.565550 0.650844 0.321255 0.063 Uiso 1 1 calc R .
C65 C 0.5675(10) 0.5396(8) 0.3481(3) 0.042(3) Uani 1 1 d . .
H65 H 0.607809 0.510251 0.331609 0.051 Uiso 1 1 calc R .
C66 C 0.3468(9) 0.4014(8) 0.3421(3) 0.038(3) Uani 1 1 d . .
H66 H 0.395695 0.401975 0.324292 0.046 Uiso 1 1 calc R .
C67 C 0.2530(11) 0.4292(8) 0.3336(3) 0.047(3) Uani 1 1 d . .
H67 H 0.236871 0.449508 0.310736 0.057 Uiso 1 1 calc R .
C68 C 0.1805(11) 0.4269(11) 0.3599(4) 0.065(5) Uani 1 1 d . .
H68 H 0.113317 0.443828 0.355010 0.079 Uiso 1 1 calc R .
C69 C 0.2079(11) 0.4004(10) 0.3918(4) 0.054(4) Uani 1 1 d . .
H69 H 0.160920 0.400455 0.410156 0.065 Uiso 1 1 calc R .
C70 C 0.3037(10) 0.3733(9) 0.3979(3) 0.046(3) Uani 1 1 d . .
H70 H 0.320606 0.353133 0.420708 0.055 Uiso 1 1 calc R .
I1 I 0.24572(7) 0.11108(6) 0.24208(2) 0.0481(2) Uani 1 1 d . .
I2 I 0.76511(11) 0.41460(7) 0.54008(3) 0.0844(4) Uani 1 1 d . .
N47 N 0.9783(15) 0.2076(13) 0.1895(5) 0.128(5) Uani 1 1 d . U
C71 C 0.988(2) 0.1458(16) 0.1631(7) 0.130(5) Uani 1 1 d . U
H71 H 1.039833 0.103603 0.164672 0.156 Uiso 1 1 calc R .
C72 C 0.9262(19) 0.1457(15) 0.1363(7) 0.125(5) Uani 1 1 d . U
H72 H 0.938384 0.106959 0.117536 0.150 Uiso 1 1 calc R .
C73 C 0.8493(18) 0.1961(14) 0.1343(6) 0.116(5) Uani 1 1 d . U
H73 H 0.801566 0.189147 0.115798 0.140 Uiso 1 1 calc R .
C74 C 0.8369(17) 0.2581(14) 0.1582(6) 0.108(5) Uani 1 1 d . U
H74 H 0.784586 0.299669 0.156091 0.130 Uiso 1 1 calc R .
C75 C 0.8989(18) 0.2589(15) 0.1843(6) 0.113(5) Uani 1 1 d . U
H75 H 0.886820 0.300941 0.201971 0.136 Uiso 1 1 calc R .
N48 N 1.1364(10) 0.1894(8) 0.4878(4) 0.069(4) Uani 1 1 d . .
C76 C 1.0479(12) 0.1938(12) 0.5050(5) 0.076(5) Uani 1 1 d . .
H76 H 1.014203 0.141732 0.511060 0.091 Uiso 1 1 calc R .
C77 C 1.0067(13) 0.2728(11) 0.5138(4) 0.064(5) Uani 1 1 d . .
H77 H 0.945391 0.275090 0.526055 0.076 Uiso 1 1 calc R .
C78 C 1.0543(13) 0.3476(11) 0.5049(4) 0.066(5) Uani 1 1 d . .
H78 H 1.025348 0.402353 0.510111 0.079 Uiso 1 1 calc R .
C79 C 1.1432(12) 0.3433(9) 0.4884(4) 0.051(4) Uani 1 1 d . .
H79 H 1.178464 0.394397 0.482139 0.061 Uiso 1 1 calc R .
C80 C 1.1798(12) 0.2635(11) 0.4812(4) 0.060(4) Uani 1 1 d . .
H80 H 1.243101 0.261068 0.470293 0.072 Uiso 1 1 calc R .
N49 N 0.9623(12) 0.3303(11) 0.2772(4) 0.092(5) Uani 1 1 d . .
C81 C 1.0514(14) 0.3024(12) 0.2696(5) 0.080(5) Uani 1 1 d . .
H81 H 1.063782 0.242278 0.273108 0.096 Uiso 1 1 calc R .
C82 C 1.1283(13) 0.3505(12) 0.2573(4) 0.068(5) Uani 1 1 d . .
H82 H 1.191785 0.325522 0.252763 0.081 Uiso 1 1 calc R .
C83 C 1.1092(14) 0.4377(12) 0.2518(4) 0.067(5) Uani 1 1 d . .
H83 H 1.160007 0.475289 0.243500 0.081 Uiso 1 1 calc R .
C84 C 1.0156(15) 0.4686(12) 0.2585(4) 0.073(5) Uani 1 1 d . .
H84 H 0.999504 0.528008 0.254878 0.088 Uiso 1 1 calc R .
C85 C 0.9476(14) 0.4131(13) 0.2704(5) 0.080(5) Uani 1 1 d . .
H85 H 0.882399 0.435403 0.274346 0.096 Uiso 1 1 calc R .

loop_
_atom_site_aniso_label
_atom_site_aniso_U_11
_atom_site_aniso_U_22
_atom_site_aniso_U_33
_atom_site_aniso_U_23
_atom_site_aniso_U_13
_atom_site_aniso_U_12
U1 0.0343(3) 0.0369(2) 0.02178(19) -0.00137(19) 0.00191(17) -0.0030(2)
U2 0.0342(3) 0.0357(2) 0.02016(19) 0.00164(19) 0.00156(16) -0.0034(2)
O1 0.053(6) 0.055(5) 0.018(4) 0.002(4) 0.000(4) -0.012(5)
O2 0.043(5) 0.035(4) 0.027(4) 0.001(3) 0.001(4) 0.005(4)
O21 0.035(5) 0.036(4) 0.029(4) 0.002(3) 0.004(4) -0.003(4)
O22 0.027(4) 0.037(5) 0.021(3) -0.002(3) 0.008(3) -0.003(4)
N1 0.026(5) 0.044(6) 0.031(5) 0.006(5) 0.010(4) -0.001(5)
N2 0.032(6) 0.043(6) 0.019(4) 0.001(4) 0.002(4) -0.005(5)
N21 0.030(5) 0.028(5) 0.026(4) 0.007(4) 0.004(4) -0.012(5)
N22 0.037(6) 0.039(6) 0.019(4) 0.005(4) -0.002(4) -0.004(5)
N41 0.034(6) 0.043(6) 0.027(5) 0.004(4) -0.001(4) 0.001(5)
N42 0.036(6) 0.048(7) 0.042(6) -0.006(5) 0.000(5) -0.003(5)
N43 0.038(7) 0.044(6) 0.041(6) -0.013(5) 0.012(5) 0.002(5)
N44 0.046(7) 0.029(5) 0.045(6) 0.002(5) 0.008(5) -0.001(5)
N45 0.041(7) 0.027(5) 0.055(7) -0.014(5) -0.017(5) -0.008(5)
N46 0.050(7) 0.024(5) 0.037(6) 0.001(4) 0.002(5) 0.002(5)
C0AA 0.067(12) 0.050(9) 0.081(12) -0.025(9) -0.004(9) 0.004(9)
C1 0.061(9) 0.029(6) 0.022(5) -0.007(5) -0.002(5) 0.000(6)
C2 0.069(10) 0.044(8) 0.028(6) -0.007(6) -0.005(6) 0.008(7)
C3 0.086(12) 0.055(9) 0.030(7) -0.017(7) -0.015(7) 0.016(9)
C4 0.102(14) 0.063(10) 0.018(6) -0.009(7) 0.009(7) 0.028(10)
C5 0.074(11) 0.034(7) 0.041(7) -0.005(6) 0.005(7) 0.018(7)
C6 0.036(7) 0.040(7) 0.033(6) 0.004(5) 0.004(5) 0.005(6)
C7 0.041(7) 0.030(6) 0.032(6) 0.000(5) 0.008(5) 0.004(6)
C8 0.026(6) 0.039(7) 0.021(5) -0.003(5) 0.003(4) 0.003(5)
C9 0.043(8) 0.050(8) 0.034(7) -0.003(6) 0.016(6) -0.002(7)
C10 0.023(7) 0.079(10) 0.046(8) 0.003(7) 0.011(6) -0.008(7)
C11 0.042(8) 0.061(9) 0.041(7) -0.001(7) -0.001(6) -0.013(7)
C12 0.030(7) 0.060(9) 0.033(6) -0.004(6) 0.002(5) -0.006(7)
C13 0.036(7) 0.037(7) 0.017(5) -0.007(5) 0.005(5) 0.003(6)
C14 0.034(7) 0.031(6) 0.024(5) -0.002(5) -0.003(5) 0.002(5)
C15 0.026(6) 0.039(7) 0.031(6) 0.004(5) 0.005(5) -0.010(6)
C16 0.036(7) 0.038(7) 0.033(6) 0.002(6) 0.005(5) -0.001(6)
C17 0.033(7) 0.069(9) 0.019(5) 0.004(6) -0.008(5) -0.010(7)
C18 0.045(8) 0.051(8) 0.026(6) 0.012(6) 0.004(6) -0.002(7)
C19 0.054(9) 0.042(7) 0.029(6) 0.004(6) -0.005(6) -0.004(7)
C20 0.025(6) 0.049(8) 0.025(5) 0.002(5) 0.001(5) 0.005(6)
C21 0.029(6) 0.046(7) 0.017(5) 0.004(5) 0.002(4) -0.004(6)
C22 0.041(8) 0.047(8) 0.032(6) -0.008(6) -0.011(6) 0.005(6)
C23 0.051(9) 0.076(10) 0.016(5) -0.004(6) 0.001(5) 0.018(8)
C24 0.043(8) 0.063(9) 0.034(7) 0.003(6) 0.013(6) 0.010(7)
C25 0.038(7) 0.062(9) 0.018(5) 0.002(6) 0.008(5) -0.001(7)
C26 0.031(7) 0.047(7) 0.011(5) -0.003(5) 0.005(4) 0.003(6)
C27 0.035(7) 0.025(6) 0.025(5) -0.001(5) -0.006(5) 0.001(5)
C28 0.038(7) 0.039(7) 0.029(6) 0.001(5) 0.005(5) 0.005(6)
C29 0.038(7) 0.040(7) 0.022(5) 0.000(5) 0.002(5) -0.010(6)
C30 0.043(8) 0.058(8) 0.032(6) 0.012(6) 0.001(6) -0.008(7)
C31 0.026(7) 0.065(9) 0.040(7) 0.014(7) -0.006(5) -0.003(7)
C32 0.032(7) 0.046(8) 0.050(7) 0.003(6) -0.005(6) -0.002(6)
C33 0.044(8) 0.033(6) 0.023(5) -0.003(5) 0.005(5) -0.005(6)
C34 0.036(7) 0.041(7) 0.018(5) -0.003(5) 0.000(5) -0.004(6)
C35 0.037(7) 0.036(7) 0.020(5) -0.004(5) 0.008(5) 0.006(6)
C36 0.056(9) 0.046(8) 0.018(5) -0.003(5) 0.000(5) 0.003(7)
C37 0.050(8) 0.048(8) 0.023(6) -0.002(6) -0.004(5) -0.001(7)
C38 0.054(9) 0.044(8) 0.027(6) 0.001(6) 0.010(6) 0.008(7)
C39 0.047(8) 0.037(7) 0.028(6) 0.011(5) -0.004(5) -0.010(6)
C40 0.037(7) 0.030(6) 0.028(5) -0.001(5) 0.000(5) -0.001(6)
C41 0.035(8) 0.064(9) 0.042(7) 0.005(7) 0.007(6) -0.006(7)
C42 0.042(9) 0.070(10) 0.042(8) 0.002(7) 0.004(6) -0.004(8)
C43 0.033(9) 0.090(12) 0.074(11) 0.003(10) 0.008(8) 0.001(9)
C44 0.044(9) 0.069(10) 0.066(10) -0.005(8) 0.011(8) -0.003(8)
C45 0.037(8) 0.042(8) 0.047(7) 0.003(6) -0.003(6) -0.004(6)
C46 0.030(8) 0.050(8) 0.084(11) 0.020(8) -0.010(7) 0.008(7)
C47 0.066(12) 0.062(11) 0.100(14) 0.006(10) -0.010(11) 0.013(10)
C49 0.076(12) 0.051(9) 0.047(8) -0.015(7) 0.027(8) 0.002(8)
C50 0.066(10) 0.038(7) 0.032(6) -0.013(6) 0.012(6) -0.007(7)
C51 0.041(8) 0.057(8) 0.032(6) 0.006(6) 0.004(6) -0.004(7)
C52 0.040(8) 0.049(8) 0.048(8) 0.009(7) 0.004(6) -0.006(7)
C53 0.035(8) 0.051(8) 0.058(9) -0.002(7) 0.017(7) -0.016(7)
C54 0.053(10) 0.066(10) 0.044(8) -0.017(7) 0.002(7) -0.006(8)
C55 0.042(8) 0.049(8) 0.037(7) -0.003(6) -0.002(6) -0.008(7)
C56 0.056(9) 0.038(7) 0.039(7) -0.005(6) 0.001(6) -0.001(7)
C57 0.074(12) 0.055(9) 0.052(9) -0.015(7) 0.007(8) -0.025(9)
C58 0.080(13) 0.130(17) 0.065(11) -0.031(11) 0.020(10) -0.061(13)
C59 0.068(12) 0.101(14) 0.051(9) -0.008(9) 0.012(8) -0.031(11)
C60 0.046(9) 0.073(10) 0.048(8) -0.012(8) 0.002(7) -0.013(9)
C61 0.050(9) 0.053(9) 0.051(8) -0.018(7) 0.007(7) -0.016(8)
C62 0.057(10) 0.052(9) 0.062(10) -0.006(8) 0.009(8) -0.001(8)
C63 0.083(12) 0.035(7) 0.056(9) 0.001(7) 0.011(8) 0.021(8)
C64 0.078(11) 0.044(8) 0.034(7) 0.016(6) 0.000(7) -0.020(8)
C65 0.057(9) 0.040(7) 0.030(6) 0.006(6) 0.003(6) -0.017(7)
C66 0.034(7) 0.043(7) 0.038(6) 0.002(6) -0.004(6) 0.013(6)
C67 0.064(10) 0.043(8) 0.034(7) 0.006(6) 0.000(6) 0.001(7)
C68 0.046(9) 0.096(12) 0.055(9) 0.028(9) 0.012(7) -0.005(9)
C69 0.040(9) 0.077(11) 0.045(8) 0.007(7) 0.006(7) -0.001(8)
C70 0.030(8) 0.064(9) 0.044(7) -0.004(7) 0.006(6) -0.010(7)
I1 0.0556(6) 0.0408(5) 0.0480(5) -0.0003(4) -0.0002(4) -0.0024(4)
I2 0.1229(11) 0.0524(6) 0.0793(8) -0.0037(6) 0.0492(8) 0.0076(7)
N47 0.122(11) 0.118(10) 0.144(11) -0.017(8) -0.002(9) 0.040(8)
C71 0.122(11) 0.123(10) 0.143(11) -0.031(9) -0.003(9) 0.048(9)
C72 0.127(11) 0.117(10) 0.131(11) -0.036(9) -0.005(9) 0.055(9)
C73 0.121(11) 0.105(10) 0.123(11) -0.026(8) -0.016(9) 0.062(8)
C74 0.106(11) 0.101(9) 0.117(11) -0.020(8) -0.009(9) 0.058(8)
C75 0.108(11) 0.106(9) 0.125(11) -0.011(9) 0.002(9) 0.043(8)
N48 0.051(8) 0.061(8) 0.096(10) 0.016(8) 0.023(8) 0.000(7)
C76 0.054(11) 0.079(13) 0.096(13) 0.045(11) 0.014(10) -0.021(10)
C77 0.079(12) 0.069(11) 0.043(8) -0.015(8) 0.003(8) -0.025(10)
C78 0.077(13) 0.063(11) 0.057(9) -0.033(8) -0.008(9) 0.011(9)
C79 0.059(10) 0.047(9) 0.048(8) -0.004(7) 0.004(7) -0.002(8)
C80 0.046(9) 0.092(13) 0.042(8) 0.011(8) 0.006(7) 0.001(9)
N49 0.071(11) 0.103(13) 0.102(12) 0.046(11) 0.023(9) 0.003(10)
C81 0.072(13) 0.073(12) 0.096(14) 0.011(11) 0.012(11) 0.010(11)
C82 0.055(11) 0.096(14) 0.052(9) -0.015(9) 0.005(8) 0.010(10)
C83 0.073(13) 0.078(12) 0.051(9) 0.014(9) -0.001(8) -0.011(10)
C84 0.095(15) 0.063(11) 0.060(10) -0.002(9) -0.001(10) 0.016(11)
C85 0.068(13) 0.077(13) 0.094(14) 0.017(11) 0.014(11) 0.009(11)

loop_
_atom_type_symbol
_atom_type_description
_atom_type_scat_dispersion_real
_atom_type_scat_dispersion_imag
_atom_type_scat_source
C C 0.0033 0.0016 'International Tables Vol C Tables 4.2.6.8 and 6.1.1.4'
H H 0.0000 0.0000 'International Tables Vol C Tables 4.2.6.8 and 6.1.1.4'
I I -0.4742 1.8119 'International Tables Vol C Tables 4.2.6.8 and 6.1.1.4'
N N 0.0061 0.0033 'International Tables Vol C Tables 4.2.6.8 and 6.1.1.4'
O O 0.0106 0.0060 'International Tables Vol C Tables 4.2.6.8 and 6.1.1.4'
U U -9.6767 9.6646 'International Tables Vol C Tables 4.2.6.8 and 6.1.1.4'

loop_
_exptl_crystal_face_index_h
_exptl_crystal_face_index_k
_exptl_crystal_face_index_l
_exptl_crystal_face_perp_dist
_exptl_oxdiff_crystal_face_indexfrac_h
_exptl_oxdiff_crystal_face_indexfrac_k
_exptl_oxdiff_crystal_face_indexfrac_l
_exptl_oxdiff_crystal_face_x
_exptl_oxdiff_crystal_face_y
_exptl_oxdiff_crystal_face_z
-1 0 0 0.0279 -1.0004 0.0014 -0.0008 -0.0054 0.0528 0.0019
1 1 0 0.1227 1.0022 0.9991 -0.0015 -0.0367 -0.0578 0.0162
1 1 3 0.1031 1.0016 1.0009 2.9977 -0.0586 -0.0590 -0.0350
0 0 1 0.2207 -0.0002 0.0006 0.9997 -0.0073 -0.0004 -0.0171
0 0 -1 0.2107 0.0002 -0.0006 -0.9997 0.0073 0.0004 0.0171
0 -1 0 0.1189 -0.0018 -1.0006 0.0024 0.0421 0.0050 -0.0181
1 0 0 0.0279 1.0004 -0.0014 0.0008 0.0054 -0.0528 -0.0019

loop_
_geom_angle_atom_site_label_1
_geom_angle_atom_site_label_2
_geom_angle_atom_site_label_3
_geom_angle
O1 U1 U2 91.7(2)
O1 U1 N1 70.4(3)
O1 U1 N2 123.4(3)
O1 U1 N21 104.5(3)
O1 U1 N41 99.5(3)
O1 U1 N42 80.1(3)
O1 U1 N43 83.4(3)
O2 U1 U2 109.8(2)
O2 U1 O1 157.0(3)
O2 U1 N1 125.3(3)
O2 U1 N2 79.5(3)
O2 U1 N21 89.2(3)
O2 U1 N41 76.4(3)
O2 U1 N42 77.7(3)
O2 U1 N43 82.2(3)
N1 U1 U2 66.0(2)
N1 U1 N21 102.4(3)
N1 U1 N41 65.4(3)
N1 U1 N42 114.8(3)
N1 U1 N43 152.5(3)
N2 U1 U2 39.9(2)
N2 U1 N1 64.1(3)
N2 U1 N21 57.5(3)
N2 U1 N41 90.8(3)
N2 U1 N42 149.4(3)
N2 U1 N43 129.6(3)
N21 U1 U2 36.47(18)
N21 U1 N41 147.4(3)
N21 U1 N42 141.5(3)
N41 U1 U2 122.3(2)
N41 U1 N42 64.1(3)
N42 U1 U2 170.6(2)
N43 U1 U2 108.0(2)
N43 U1 N21 75.7(3)
N43 U1 N41 129.4(3)
N43 U1 N42 66.7(3)
O21 U2 U1 109.7(2)
O21 U2 O22 159.6(3)
O21 U2 N2 90.7(3)
O21 U2 N21 78.3(3)
O21 U2 N22 124.0(3)
O21 U2 N44 85.0(3)
O21 U2 N45 81.4(3)
O21 U2 N46 77.4(3)
O22 U2 U1 89.6(2)
O22 U2 N2 102.0(3)
O22 U2 N21 122.0(3)
O22 U2 N22 70.2(3)
O22 U2 N44 83.3(3)
O22 U2 N45 78.7(3)
O22 U2 N46 98.2(3)
N2 U2 U1 35.8(2)
N2 U2 N45 141.2(3)
N21 U2 U1 40.0(2)
N21 U2 N2 57.1(3)
N21 U2 N22 62.6(3)
N21 U2 N44 127.3(3)
N21 U2 N45 152.9(3)
N21 U2 N46 92.5(3)
N22 U2 U1 63.0(2)
N22 U2 N2 98.8(3)
N22 U2 N44 150.5(3)
N22 U2 N45 117.1(3)
N22 U2 N46 66.8(3)
N44 U2 U1 105.4(2)
N44 U2 N2 73.7(3)
N44 U2 N45 67.9(3)
N44 U2 N46 132.0(3)
N45 U2 U1 167.0(2)
N46 U2 U1 122.6(2)
N46 U2 N2 149.3(3)
N46 U2 N45 65.5(3)
C1 O1 U1 147.1(8)
C20 O2 U1 140.0(7)
C21 O21 U2 143.3(7)
C40 O22 U2 147.5(7)
C7 N1 U1 131.5(8)
C7 N1 C8 118.2(10)
C8 N1 U1 109.2(6)
U1 N2 U2 104.3(3)
C13 N2 U1 110.0(7)
C13 N2 U2 115.1(7)
C13 N2 C14 118.5(9)
C14 N2 U1 108.5(6)
C14 N2 U2 99.1(6)
U2 N21 U1 103.6(3)
C27 N21 U1 98.8(6)
C27 N21 U2 107.7(6)
C28 N21 U1 115.9(7)
C28 N21 U2 110.0(7)
C28 N21 C27 119.3(8)
C33 N22 U2 109.0(6)
C34 N22 U2 130.5(8)
C34 N22 C33 118.9(10)
C41 N41 U1 125.2(8)
C41 N41 C45 114.0(11)
C45 N41 U1 120.5(8)
C46 N42 U1 123.2(9)
C46 N42 C50 115.0(12)
C50 N42 U1 119.7(8)
C51 N43 U1 119.7(9)
C55 N43 U1 122.6(9)
C55 N43 C51 117.4(11)
C56 N44 U2 120.8(8)
C60 N44 U2 123.4(9)
C60 N44 C56 115.7(12)
C61 N45 U2 121.0(9)
C65 N45 U2 123.6(8)
C65 N45 C61 115.3(11)
C66 N46 U2 118.1(8)
C70 N46 U2 126.4(9)
C70 N46 C66 115.4(11)
C47 C0AA H0AA 121.3
C49 C0AA H0AA 121.3
C49 C0AA C47 117.3(14)
O1 C1 C6 118.7(10)
C2 C1 O1 119.3(12)
C2 C1 C6 121.9(11)
C1 C2 H2 119.9
C1 C2 C3 120.1(14)
C3 C2 H2 119.9
C2 C3 H3 119.6
C4 C3 C2 120.7(13)
C4 C3 H3 119.6
C3 C4 H4 120.3
C5 C4 C3 119.5(13)
C5 C4 H4 120.3
C4 C5 H5 119.1
C4 C5 C6 121.8(14)
C6 C5 H5 119.1
C1 C6 C5 115.8(12)
C1 C6 C7 125.7(10)
C7 C6 C5 118.5(12)
N1 C7 C6 124.6(11)
N1 C7 H7 117.7
C6 C7 H7 117.7
C9 C8 N1 123.6(10)
C9 C8 C13 120.9(11)
C13 C8 N1 114.9(10)
C8 C9 H9 119.7
C8 C9 C10 120.7(11)
C10 C9 H9 119.7
C9 C10 H10 120.6
C11 C10 C9 118.8(12)
C11 C10 H10 120.6
C10 C11 H11 118.7
C10 C11 C12 122.5(13)
C12 C11 H11 118.7
C11 C12 H12 120.7
C11 C12 C13 118.6(11)
C13 C12 H12 120.7
C8 C13 N2 116.4(10)
C12 C13 N2 125.1(9)
C12 C13 C8 118.5(11)
N2 C14 H14 108.0
N2 C14 C15 118.2(9)
N2 C14 C27 106.9(8)
C15 C14 H14 108.0
C15 C14 C27 107.3(9)
C27 C14 H14 108.0
C16 C15 C14 122.0(11)
C20 C15 C14 120.3(10)
C20 C15 C16 117.7(11)
C15 C16 H16 119.8
C15 C16 C17 120.4(12)
C17 C16 H16 119.8
C16 C17 H17 119.7
C18 C17 C16 120.7(11)
C18 C17 H17 119.7
C17 C18 H18 120.4
C19 C18 C17 119.2(12)
C19 C18 H18 120.4
C18 C19 H19 120.0
C18 C19 C20 120.0(12)
C20 C19 H19 120.0
O2 C20 C15 118.6(10)
O2 C20 C19 119.4(11)
C15 C20 C19 121.9(11)
O21 C21 C22 121.4(11)
O21 C21 C26 117.8(10)
C22 C21 C26 120.8(10)
C21 C22 H22 119.6
C21 C22 C23 120.7(12)
C23 C22 H22 119.6
C22 C23 H23 120.6
C24 C23 C22 118.8(12)
C24 C23 H23 120.6
C23 C24 H24 120.0
C25 C24 C23 119.9(12)
C25 C24 H24 120.0
C24 C25 H25 119.0
C24 C25 C26 122.1(12)
C26 C25 H25 119.0
C21 C26 C25 117.6(10)
C21 C26 C27 120.7(9)
C25 C26 C27 121.3(11)
N21 C27 C14 106.1(8)
N21 C27 C26 117.7(9)
N21 C27 H27 108.2
C14 C27 H27 108.2
C26 C27 C14 108.3(9)
C26 C27 H27 108.2
N21 C28 C29 128.0(10)
N21 C28 C33 115.8(10)
C33 C28 C29 116.1(11)
C28 C29 H29 119.9
C30 C29 C28 120.3(11)
C30 C29 H29 119.9
C29 C30 H30 118.6
C29 C30 C31 122.9(12)
C31 C30 H30 118.6
C30 C31 H31 120.5
C30 C31 C32 118.9(12)
C32 C31 H31 120.5
C31 C32 H32 120.2
C31 C32 C33 119.7(12)
C33 C32 H32 120.2
C28 C33 N22 113.9(10)
C32 C33 N22 123.5(10)
C32 C33 C28 122.2(11)
N22 C34 H34 117.0
N22 C34 C35 126.0(11)
C35 C34 H34 117.0
C36 C35 C34 118.5(11)
C36 C35 C40 117.9(10)
C40 C35 C34 123.6(10)
C35 C36 H36 119.5
C37 C36 C35 120.9(12)
C37 C36 H36 119.5
C36 C37 H37 120.1
C38 C37 C36 119.7(11)
C38 C37 H37 120.1
C37 C38 H38 119.1
C37 C38 C39 121.9(12)
C39 C38 H38 119.1
C38 C39 H39 120.0
C38 C39 C40 119.9(12)
C40 C39 H39 120.0
O22 C40 C35 120.2(10)
O22 C40 C39 120.2(10)
C39 C40 C35 119.6(10)
N41 C41 H41 117.4
N41 C41 C42 125.2(13)
C42 C41 H41 117.4
C41 C42 H42 120.4
C43 C42 C41 119.1(14)
C43 C42 H42 120.4
C42 C43 H43 120.3
C42 C43 C44 119.5(15)
C44 C43 H43 120.3
C43 C44 H44 121.4
C45 C44 C43 117.3(14)
C45 C44 H44 121.4
N41 C45 H45 117.6
C44 C45 N41 124.9(13)
C44 C45 H45 117.6
N42 C46 H46 116.2
N42 C46 C47 127.5(17)
C47 C46 H46 116.2
C0AA C47 H47 121.6
C46 C47 C0AA 116.9(17)
C46 C47 H47 121.6
C0AA C49 H49 120.3
C50 C49 C0AA 119.5(14)
C50 C49 H49 120.3
N42 C50 H50 118.2
C49 C50 N42 123.6(14)
C49 C50 H50 118.2
N43 C51 H51 118.4
N43 C51 C52 123.2(12)
C52 C51 H51 118.4
C51 C52 H52 120.3
C53 C52 C51 119.4(13)
C53 C52 H52 120.3
C52 C53 H53 120.7
C52 C53 C54 118.7(12)
C54 C53 H53 120.7
C53 C54 H54 120.8
C55 C54 C53 118.5(13)
C55 C54 H54 120.8
N43 C55 C54 122.9(13)
N43 C55 H55 118.6
C54 C55 H55 118.6
N44 C56 H56 119.2
C57 C56 N44 121.6(13)
C57 C56 H56 119.2
C56 C57 H57 119.0
C58 C57 C56 122.0(15)
C58 C57 H57 119.0
C57 C58 H58 121.0
C57 C58 C59 118.1(16)
C59 C58 H58 121.0
C58 C59 H59 121.3
C60 C59 C58 117.4(14)
C60 C59 H59 121.3
N44 C60 C59 125.1(14)
N44 C60 H60 117.5
C59 C60 H60 117.5
N45 C61 H61 117.5
C62 C61 N45 124.9(14)
C62 C61 H61 117.5
C61 C62 H62 120.9
C61 C62 C63 118.3(14)
C63 C62 H62 120.9
C62 C63 H63 121.7
C64 C63 C62 116.7(12)
C64 C63 H63 121.7
C63 C64 H64 119.3
C65 C64 C63 121.4(12)
C65 C64 H64 119.3
N45 C65 C64 123.2(13)
N45 C65 H65 118.4
C64 C65 H65 118.4
N46 C66 H66 117.9
N46 C66 C67 124.2(12)
C67 C66 H66 117.9
C66 C67 H67 121.2
C66 C67 C68 117.6(12)
C68 C67 H67 121.2
C67 C68 H68 120.7
C69 C68 C67 118.7(14)
C69 C68 H68 120.7
C68 C69 H69 120.2
C68 C69 C70 119.7(13)
C70 C69 H69 120.2
N46 C70 C69 124.4(13)
N46 C70 H70 117.8
C69 C70 H70 117.8
C75 N47 C71 112(2)
N47 C71 H71 119.9
C72 C71 N47 120(2)
C72 C71 H71 119.9
C71 C72 H72 118.6
C73 C72 C71 123(3)
C73 C72 H72 118.6
C72 C73 H73 120.1
C72 C73 C74 120(3)
C74 C73 H73 120.1
C73 C74 H74 121.5
C75 C74 C73 117(2)
C75 C74 H74 121.5
N47 C75 H75 116.3
C74 C75 N47 127(2)
C74 C75 H75 116.3
C80 N48 C76 116.1(14)
N48 C76 H76 119.5
N48 C76 C77 120.9(15)
C77 C76 H76 119.5
C76 C77 H77 120.2
C78 C77 C76 119.6(15)
C78 C77 H77 120.2
C77 C78 H78 120.3
C79 C78 C77 119.5(15)
C79 C78 H78 120.3
C78 C79 H79 121.3
C80 C79 C78 117.5(15)
C80 C79 H79 121.3
N48 C80 C79 126.2(14)
N48 C80 H80 116.9
C79 C80 H80 116.9
C81 N49 C85 114.3(17)
N49 C81 H81 116.7
N49 C81 C82 126.7(18)
C82 C81 H81 116.7
C81 C82 H82 121.8
C81 C82 C83 116.4(16)
C83 C82 H82 121.8
C82 C83 H83 120.8
C84 C83 C82 118.4(17)
C84 C83 H83 120.8
C83 C84 H84 120.9
C85 C84 C83 118.2(17)
C85 C84 H84 120.9
N49 C85 C84 126.0(18)
N49 C85 H85 117.0
C84 C85 H85 117.0

loop_
_geom_bond_atom_site_label_1
_geom_bond_atom_site_label_2
_geom_bond_distance
U1 U2 4.0240(7)
U1 O1 2.160(7)
U1 O2 2.141(7)
U1 N1 2.542(9)
U1 N2 2.429(9)
U1 N21 2.660(9)
U1 N41 2.665(10)
U1 N42 2.681(10)
U1 N43 2.608(10)
U2 O21 2.131(7)
U2 O22 2.158(6)
U2 N2 2.664(10)
U2 N21 2.460(9)
U2 N22 2.564(9)
U2 N44 2.573(11)
U2 N45 2.670(10)
U2 N46 2.613(11)
O1 C1 1.366(12)
O2 C20 1.362(13)
O21 C21 1.350(12)
O22 C40 1.346(12)
N1 C7 1.304(13)
N1 C8 1.425(14)
N2 C13 1.425(14)
N2 C14 1.478(12)
N21 C27 1.501(12)
N21 C28 1.384(15)
N22 C33 1.440(14)
N22 C34 1.307(12)
N41 C41 1.323(16)
N41 C45 1.371(14)
N42 C46 1.305(16)
N42 C50 1.362(14)
N43 C51 1.346(14)
N43 C55 1.325(16)
N44 C56 1.377(15)
N44 C60 1.318(15)
N45 C61 1.380(15)
N45 C65 1.329(14)
N46 C66 1.347(14)
N46 C70 1.328(14)
C0AA H0AA 0.9500
C0AA C47 1.41(2)
C0AA C49 1.40(2)
C1 C2 1.361(16)
C1 C6 1.402(17)
C2 H2 0.9500
C2 C3 1.377(17)
C3 H3 0.9500
C3 C4 1.38(2)
C4 H4 0.9500
C4 C5 1.361(19)
C5 H5 0.9500
C5 C6 1.433(16)
C6 C7 1.431(16)
C7 H7 0.9500
C8 C9 1.372(16)
C8 C13 1.405(13)
C9 H9 0.9500
C9 C10 1.374(18)
C10 H10 0.9500
C10 C11 1.367(16)
C11 H11 0.9500
C11 C12 1.390(16)
C12 H12 0.9500
C12 C13 1.398(16)
C14 H14 1.0000
C14 C15 1.505(15)
C14 C27 1.599(15)
C15 C16 1.393(15)
C15 C20 1.383(16)
C16 H16 0.9500
C16 C17 1.396(16)
C17 H17 0.9500
C17 C18 1.386(17)
C18 H18 0.9500
C18 C19 1.371(16)
C19 H19 0.9500
C19 C20 1.392(16)
C21 C22 1.361(15)
C21 C26 1.391(16)
C22 H22 0.9500
C22 C23 1.414(16)
C23 H23 0.9500
C23 C24 1.385(18)
C24 H24 0.9500
C24 C25 1.357(16)
C25 H25 0.9500
C25 C26 1.411(14)
C26 C27 1.515(14)
C27 H27 1.0000
C28 C29 1.428(15)
C28 C33 1.413(15)
C29 H29 0.9500
C29 C30 1.365(17)
C30 H30 0.9500
C30 C31 1.372(16)
C31 H31 0.9500
C31 C32 1.387(16)
C32 H32 0.9500
C32 C33 1.392(17)
C34 H34 0.9500
C34 C35 1.428(15)
C35 C36 1.415(14)
C35 C40 1.417(16)
C36 H36 0.9500
C36 C37 1.381(16)
C37 H37 0.9500
C37 C38 1.358(17)
C38 H38 0.9500
C38 C39 1.371(15)
C39 H39 0.9500
C39 C40 1.399(15)
C41 H41 0.9500
C41 C42 1.364(18)
C42 H42 0.9500
C42 C43 1.352(18)
C43 H43 0.9500
C43 C44 1.38(2)
C44 H44 0.9500
C44 C45 1.369(18)
C45 H45 0.9500
C46 H46 0.9500
C46 C47 1.36(2)
C47 H47 0.9500
C49 H49 0.9500
C49 C50 1.355(17)
C50 H50 0.9500
C51 H51 0.9500
C51 C52 1.365(17)
C52 H52 0.9500
C52 C53 1.352(18)
C53 H53 0.9500
C53 C54 1.399(18)
C54 H54 0.9500
C54 C55 1.377(18)
C55 H55 0.9500
C56 H56 0.9500
C56 C57 1.352(18)
C57 H57 0.9500
C57 C58 1.321(19)
C58 H58 0.9500
C58 C59 1.41(2)
C59 H59 0.9500
C59 C60 1.36(2)
C60 H60 0.9500
C61 H61 0.9500
C61 C62 1.348(19)
C62 H62 0.9500
C62 C63 1.403(18)
C63 H63 0.9500
C63 C64 1.385(18)
C64 H64 0.9500
C64 C65 1.353(17)
C65 H65 0.9500
C66 H66 0.9500
C66 C67 1.359(17)
C67 H67 0.9500
C67 C68 1.408(17)
C68 H68 0.9500
C68 C69 1.330(18)
C69 H69 0.9500
C69 C70 1.363(18)
C70 H70 0.9500
N47 C71 1.39(3)
N47 C75 1.33(2)
C71 H71 0.9500
C71 C72 1.31(3)
C72 H72 0.9500
C72 C73 1.29(3)
C73 H73 0.9500
C73 C74 1.33(3)
C74 H74 0.9500
C74 C75 1.29(3)
C75 H75 0.9500
N48 C76 1.363(18)
N48 C80 1.306(18)
C76 H76 0.9500
C76 C77 1.38(2)
C77 H77 0.9500
C77 C78 1.36(2)
C78 H78 0.9500
C78 C79 1.35(2)
C79 H79 0.9500
C79 C80 1.353(19)
C80 H80 0.9500
N49 C81 1.30(2)
N49 C85 1.32(2)
C81 H81 0.9500
C81 C82 1.36(2)
C82 H82 0.9500
C82 C83 1.38(2)
C83 H83 0.9500
C83 C84 1.37(2)
C84 H84 0.9500
C84 C85 1.33(2)
C85 H85 0.9500

loop_
_geom_torsion_atom_site_label_1
_geom_torsion_atom_site_label_2
_geom_torsion_atom_site_label_3
_geom_torsion_atom_site_label_4
_geom_torsion
U1 O1 C1 C2 165.1(11)
U1 O1 C1 C6 -19(2)
U1 O2 C20 C15 24.6(17)
U1 O2 C20 C19 -153.3(9)
U1 N1 C7 C6 4.1(18)
U1 N1 C8 C9 140.0(11)
U1 N1 C8 C13 -31.7(12)
U1 N2 C13 C8 42.6(12)
U1 N2 C13 C12 -135.2(11)
U1 N2 C14 C15 70.3(10)
U1 N2 C14 C27 -50.7(9)
U1 N21 C27 C14 56.7(8)
U1 N21 C27 C26 178.1(8)
U1 N21 C28 C29 107.6(12)
U1 N21 C28 C33 -69.5(12)
U1 N41 C41 C42 173.3(10)
U1 N41 C45 C44 -172.8(11)
U1 N42 C46 C47 -166.5(13)
U1 N42 C50 C49 166.6(11)
U1 N43 C51 C52 -175.4(10)
U1 N43 C55 C54 175.2(10)
U2 O21 C21 C22 -161.3(9)
U2 O21 C21 C26 19.4(18)
U2 O22 C40 C35 -17(2)
U2 O22 C40 C39 160.9(9)
U2 N2 C13 C8 -74.9(11)
U2 N2 C13 C12 107.4(12)
U2 N2 C14 C15 178.8(8)
U2 N2 C14 C27 57.8(8)
U2 N21 C27 C14 -50.6(9)
U2 N21 C27 C26 70.7(10)
U2 N21 C28 C29 -135.4(11)
U2 N21 C28 C33 47.5(12)
U2 N22 C33 C28 -30.9(12)
U2 N22 C33 C32 141.8(10)
U2 N22 C34 C35 6.6(18)
U2 N44 C56 C57 179.1(11)
U2 N44 C60 C59 179.5(13)
U2 N45 C61 C62 -176.1(12)
U2 N45 C65 C64 172.7(11)
U2 N46 C66 C67 -179.4(10)
U2 N46 C70 C69 179.0(11)
O1 C1 C2 C3 179.5(12)
O1 C1 C6 C5 -178.6(11)
O1 C1 C6 C7 2.3(19)
O21 C21 C22 C23 -176.6(11)
O21 C21 C26 C25 177.9(10)
O21 C21 C26 C27 4.7(16)
N1 C8 C9 C10 -172.1(12)
N1 C8 C13 N2 -5.7(15)
N1 C8 C13 C12 172.2(11)
N2 C14 C15 C16 124.9(12)
N2 C14 C15 C20 -57.4(15)
N2 C14 C27 N21 -9.9(11)
N2 C14 C27 C26 -137.0(9)
N21 C28 C29 C30 -177.7(12)
N21 C28 C33 N22 -9.4(16)
N21 C28 C33 C32 177.8(11)
N22 C34 C35 C36 -177.7(12)
N22 C34 C35 C40 1.2(19)
N41 C41 C42 C43 -1(2)
N42 C46 C47 C0AA 3(3)
N43 C51 C52 C53 1(2)
N44 C56 C57 C58 2(2)
N45 C61 C62 C63 2(2)
N46 C66 C67 C68 -1(2)
C0AA C49 C50 N42 -3(2)
C1 C2 C3 C4 -3(2)
C1 C6 C7 N1 2(2)
C2 C1 C6 C5 -3.0(18)
C2 C1 C6 C7 177.9(12)
C2 C3 C4 C5 1(2)
C3 C4 C5 C6 -1(2)
C4 C5 C6 C1 1.4(19)
C4 C5 C6 C7 -179.5(12)
C5 C6 C7 N1 -177.2(12)
C6 C1 C2 C3 4(2)
C7 N1 C8 C9 -29.2(18)
C7 N1 C8 C13 159.2(11)
C8 N1 C7 C6 170.4(11)
C8 C9 C10 C11 0(2)
C9 C8 C13 N2 -177.6(11)
C9 C8 C13 C12 0.3(18)
C9 C10 C11 C12 1(2)
C10 C11 C12 C13 -2(2)
C11 C12 C13 N2 178.7(12)
C11 C12 C13 C8 1.0(19)
C13 N2 C14 C15 -56.1(14)
C13 N2 C14 C27 -177.1(9)
C13 C8 C9 C10 -1(2)
C14 N2 C13 C8 168.2(10)
C14 N2 C13 C12 -9.6(18)
C14 C15 C16 C17 178.4(11)
C14 C15 C20 O2 4.2(16)
C14 C15 C20 C19 -177.9(11)
C15 C14 C27 N21 -137.5(9)
C15 C14 C27 C26 95.3(10)
C15 C16 C17 C18 0.0(18)
C16 C15 C20 O2 -178.0(10)
C16 C15 C20 C19 -0.1(18)
C16 C17 C18 C19 -1.3(19)
C17 C18 C19 C20 1.8(19)
C18 C19 C20 O2 176.7(11)
C18 C19 C20 C15 -1.2(19)
C20 C15 C16 C17 0.7(17)
C21 C22 C23 C24 -2(2)
C21 C26 C27 N21 -55.6(15)
C21 C26 C27 C14 64.6(13)
C22 C21 C26 C25 -1.4(18)
C22 C21 C26 C27 -174.6(10)
C22 C23 C24 C25 0(2)
C23 C24 C25 C26 2(2)
C24 C25 C26 C21 -0.8(18)
C24 C25 C26 C27 172.3(12)
C25 C26 C27 N21 131.4(11)
C25 C26 C27 C14 -108.4(12)
C26 C21 C22 C23 2.7(18)
C27 N21 C28 C29 -10.3(18)
C27 N21 C28 C33 172.6(10)
C27 C14 C15 C16 -114.3(11)
C27 C14 C15 C20 63.4(13)
C28 N21 C27 C14 -176.8(9)
C28 N21 C27 C26 -55.4(14)
C28 C29 C30 C31 0(2)
C29 C28 C33 N22 173.2(10)
C29 C28 C33 C32 0.4(18)
C29 C30 C31 C32 1(2)
C30 C31 C32 C33 -1(2)
C31 C32 C33 N22 -171.6(11)
C31 C32 C33 C28 1(2)
C33 N22 C34 C35 170.3(11)
C33 C28 C29 C30 -0.6(18)
C34 N22 C33 C28 162.1(11)
C34 N22 C33 C32 -25.2(18)
C34 C35 C36 C37 178.1(11)
C34 C35 C40 O22 0.8(18)
C34 C35 C40 C39 -177.1(11)
C35 C36 C37 C38 -1.5(19)
C36 C35 C40 O22 179.7(11)
C36 C35 C40 C39 1.7(17)
C36 C37 C38 C39 3(2)
C37 C38 C39 C40 -2(2)
C38 C39 C40 O22 -178.2(11)
C38 C39 C40 C35 -0.2(18)
C40 C35 C36 C37 -0.9(18)
C41 N41 C45 C44 1.2(19)
C41 C42 C43 C44 1(2)
C42 C43 C44 C45 0(2)
C43 C44 C45 N41 -1(2)
C45 N41 C41 C42 0(2)
C46 N42 C50 C49 2(2)
C47 C0AA C49 C50 3(2)
C49 C0AA C47 C46 -3(2)
C50 N42 C46 C47 -3(2)
C51 N43 C55 C54 0.9(19)
C51 C52 C53 C54 -1(2)
C52 C53 C54 C55 1(2)
C53 C54 C55 N43 -1(2)
C55 N43 C51 C52 -1.0(19)
C56 N44 C60 C59 2(2)
C56 C57 C58 C59 1(3)
C57 C58 C59 C60 -2(3)
C58 C59 C60 N44 1(3)
C60 N44 C56 C57 -3.6(19)
C61 N45 C65 C64 -4.2(19)
C61 C62 C63 C64 -1(2)
C62 C63 C64 C65 -2(2)
C63 C64 C65 N45 5(2)
C65 N45 C61 C62 1(2)
C66 N46 C70 C69 -1(2)
C66 C67 C68 C69 2(2)
C67 C68 C69 C70 -2(2)
C68 C69 C70 N46 2(2)
C70 N46 C66 C67 0.3(19)
N47 C71 C72 C73 -6(5)
C71 N47 C75 C74 -2(4)
C71 C72 C73 C74 8(4)
C72 C73 C74 C75 -6(4)
C73 C74 C75 N47 4(4)
C75 N47 C71 C72 3(4)
N48 C76 C77 C78 1(3)
C76 N48 C80 C79 -3(3)
C76 C77 C78 C79 -2(2)
C77 C78 C79 C80 1(2)
C78 C79 C80 N48 2(3)
C80 N48 C76 C77 2(3)
N49 C81 C82 C83 -1(3)
C81 N49 C85 C84 -3(3)
C81 C82 C83 C84 -1(2)
C82 C83 C84 C85 1(3)
C83 C84 C85 N49 2(3)
C85 N49 C81 C82 3(3)
